data_4319799
loop_
_publ_author_name
'Jitendra K. Bera'
'Phillip E. Fanwick'
'Richard A. Walton'

_publ_contact_author_address
;    Department of Chemistry
      Purdue University
      W. Lafayette
      IN 47907
      USA
;
_publ_contact_author_email rawalton@purdue.edu
_publ_contact_author_fax 1(765)4940239
_publ_contact_author_name 'Richard A. Walton'
_publ_contact_author_phone 1(765)4945464
_publ_section_title
;
 Reaction of Re2(\m-O2CCH3)4Cl2 with Bis(dicyclohexylphosphino)methane
 (dcpm): Isolation of the Mixed-Valent Complex O3ReReCl(\h2-dcpm)2
 Containing an Unsupported Re-Re Bond
;
_journal_name_full 'Inorganic Chemistry'
_journal_page_first 2914
_journal_page_last 2917
_journal_paper_doi 10.1021/ic0100471
_journal_volume 40
_journal_year 2001
_chemical_formula_sum 'C51 H94 Cl3 O3 P4 Re2'
_chemical_formula_weight 1357.97
_chemical_name_systematic ' ?'
_space_group_IT_number 62
_symmetry_cell_setting orthorhombic
_symmetry_space_group_name_Hall '-P 2ac 2n'
_symmetry_space_group_name_H-M 'P n m a'
_atom_type_scat_source 'International Tables for Crystallography (Vol C)'
_audit_creation_date 4-08-00
_audit_creation_method from_MolEN_and_SHELXL
_cell_angle_alpha 90.00
_cell_angle_beta 90.00
_cell_angle_gamma 90.00
_cell_formula_units_Z 4
_cell_length_a 18.0179(4)
_cell_length_b 22.8589(5)
_cell_length_c 13.5102(7)
_cell_measurement_reflns_used 34524
_cell_measurement_temperature 150
_cell_measurement_theta_max 27
_cell_measurement_theta_min 5
_cell_volume 5564.4(3)
_computing_cell_refinement DENZO/SCALEPACK_(Otwinowski,_1996)
_computing_data_collection Collect_(Nonius,_1998)
_computing_data_reduction DENZO/SCALEPACK_(Otwinowski,_1996)
_computing_molecular_graphics
;
     ORTEP (Johnson, 1976)
     Xtal_GX (Hall, 1995)
     PLUTON (Spek, 1991)
;
_computing_publication_material CIF_VAX_MolEN_(Fair,_1990)
_computing_structure_refinement SHELX97_(Sheldrick,_1997)
_computing_structure_solution Direct_methods_(Shelxs97,_Sheldrick,_1997)
_diffrn_ambient_temperature 150
_diffrn_radiation_type MO-K\a
_diffrn_radiation_wavelength 0.71073
_diffrn_reflns_av_R_equivalents 0.081
_diffrn_reflns_limit_h_max 22
_diffrn_reflns_limit_h_min -22
_diffrn_reflns_limit_k_max 29
_diffrn_reflns_limit_k_min -29
_diffrn_reflns_limit_l_max 17
_diffrn_reflns_limit_l_min -17
_diffrn_reflns_number 34524
_diffrn_reflns_theta_max 27.46
_diffrn_reflns_theta_min 5.00
_exptl_absorpt_coefficient_mu 4.703
_exptl_absorpt_correction_T_max 0.3904
_exptl_absorpt_correction_T_min 0.3299
_exptl_absorpt_correction_type refined_empirical_(Otwinowski_&_Minor,_1996
_exptl_crystal_colour orange
_exptl_crystal_density_diffrn 1.62
_exptl_crystal_description needle
_exptl_crystal_F_000 2740
_exptl_crystal_size_max 0.38
_exptl_crystal_size_mid 0.22
_exptl_crystal_size_min 0.20
_refine_diff_density_max 4.38
_refine_diff_density_min -1.62
_refine_ls_extinction_method none
_refine_ls_goodness_of_fit_ref 1.063
_refine_ls_hydrogen_treatment H_atoms_riding
_refine_ls_matrix_type full
_refine_ls_number_parameters 313
_refine_ls_number_reflns 6464
_refine_ls_number_restraints 0
_refine_ls_R_factor_gt 0.048
_refine_ls_shift/su_max 0.001
_refine_ls_structure_factor_coef Fsqd
_refine_ls_weighting_details 'w=1/[\s^2^(Fo^2^)+(0.0467P)^2^+27.3572P] where P=(Fo^2^+2Fc^2^)/3'
_refine_ls_weighting_scheme calc
_refine_ls_wR_factor_ref 0.106
_reflns_number_gt 10031
_reflns_number_total 12622
_reflns_threshold_expression >2.0\s(I)
_cod_data_source_file ic0100471.cif
_cod_data_source_block SDC25R
_cod_depositor_comments
;
The following automatic conversions were performed:

'_refine_ls_weighting_scheme' value 'calc ' changed to 'calc'
according to the built-in table from CIF Core dictionary named
'cif_core.dic' version 2.4.1 from 2010-06-29.

Automatic conversion script
Id: cif_fix_values 1646 2011-03-28 12:23:43Z adriana 
;
_cod_original_cell_volume 5564.4(5)
_cod_original_sg_symbol_H-M 'p n m a'
_cod_database_code 4319799

loop_
_symmetry_equiv_pos_as_xyz
'x, y, z'
'-x+1/2, -y, z+1/2'
'-x, y+1/2, -z'
'x+1/2, -y+1/2, -z+1/2'
'-x, -y, -z'
'x+1/2, y, -z+1/2'
'x, -y+1/2, z'
'-x+1/2, y+1/2, z+1/2'

loop_
_atom_site_aniso_label
_atom_site_aniso_U_11
_atom_site_aniso_U_22
_atom_site_aniso_U_33
_atom_site_aniso_U_12
_atom_site_aniso_U_13
_atom_site_aniso_U_23
Re(1) 0.01869(17) 0.01412(17) 0.01614(17) 0.0000 -0.00096(13) 0.0000
Re(2) 0.0210(2) 0.0187(2) 0.0164(2) 0.00063(16) 0.00176(18) 0.00099(16)
Cl(1) 0.0215(10) 0.0369(13) 0.0213(10) 0.0000 0.0011(9) 0.0000
Cl(91) 0.092(3) 0.077(2) 0.0374(17) 0.0000 0.0167(17) 0.0000
Cl(92) 0.087(4) 0.184(6) 0.120(5) 0.0000 0.042(3) 0.0000
P(1) 0.0215(8) 0.0139(7) 0.0200(8) 0.0003(6) -0.0023(6) 0.0003(6)
P(2) 0.0265(8) 0.0161(7) 0.0178(7) -0.0041(6) -0.0024(6) 0.0002(6)
O(21) 0.041(4) 0.026(3) 0.015(3) 0.0000 0.008(3) 0.0000
O(22) 0.029(5) 0.020(4) 0.024(5) -0.004(4) 0.003(4) 0.005(4)
O(23) 0.018(4) 0.042(7) 0.029(4) -0.005(3) 0.005(3) -0.010(4)
C(1B) 0.030(5) 0.021(4) 0.013(4) 0.0000 -0.006(4) 0.0000
C(2B) 0.029(5) 0.021(4) 0.022(4) 0.0000 -0.004(4) 0.0000
C(111) 0.022(3) 0.022(3) 0.019(3) -0.002(2) 0.000(2) -0.001(2)
C(112) 0.029(3) 0.031(4) 0.019(3) 0.005(3) -0.003(3) -0.004(3)
C(113) 0.023(3) 0.046(4) 0.037(4) 0.006(3) -0.003(3) 0.002(3)
C(114) 0.028(4) 0.034(4) 0.042(4) 0.007(3) 0.007(3) 0.000(3)
C(115) 0.030(4) 0.028(4) 0.037(4) 0.004(3) 0.005(3) -0.005(3)
C(116) 0.028(3) 0.020(3) 0.026(3) 0.002(3) -0.001(3) -0.003(3)
C(121) 0.030(3) 0.026(3) 0.023(3) -0.001(3) 0.001(3) 0.001(3)
C(122) 0.042(4) 0.015(3) 0.038(4) -0.004(3) 0.003(3) 0.001(3)
C(123) 0.044(4) 0.023(4) 0.056(5) -0.006(3) 0.019(4) 0.001(3)
C(124) 0.046(5) 0.041(5) 0.076(6) 0.004(4) 0.024(5) 0.033(5)
C(125) 0.047(5) 0.087(7) 0.039(5) -0.008(5) 0.000(4) 0.042(5)
C(126) 0.042(4) 0.052(5) 0.035(4) -0.014(4) -0.009(3) 0.022(4)
C(211) 0.036(4) 0.018(3) 0.019(3) -0.004(3) -0.002(3) -0.002(2)
C(212) 0.024(3) 0.020(3) 0.030(3) 0.002(3) -0.001(3) 0.000(3)
C(213) 0.036(4) 0.023(3) 0.037(4) 0.000(3) 0.004(3) 0.002(3)
C(214) 0.043(4) 0.023(3) 0.043(4) 0.002(3) 0.003(4) -0.012(3)
C(215) 0.078(6) 0.045(5) 0.022(4) 0.011(4) -0.002(4) -0.013(3)
C(216) 0.063(5) 0.033(4) 0.023(4) 0.016(4) -0.016(3) -0.011(3)
C(221) 0.033(4) 0.023(3) 0.026(3) -0.009(3) 0.005(3) -0.008(3)
C(222) 0.068(7) 0.32(2) 0.032(5) -0.129(11) 0.001(5) -0.012(9)
C(223) 0.051(6) 0.199(15) 0.044(6) -0.077(8) 0.003(5) -0.010(8)
C(224) 0.064(8) 0.062(7) 0.231(19) -0.034(6) 0.084(11) -0.055(10)
C(225) 0.035(5) 0.116(11) 0.24(2) 0.018(7) 0.055(9) 0.121(13)
C(226) 0.039(5) 0.059(7) 0.234(17) 0.014(5) 0.062(8) 0.084(9)
C(901) 0.046(9) 0.072(13) 0.040(9) -0.018(8) 0.014(8) -0.018(8)

loop_
_atom_site_label
_atom_site_fract_x
_atom_site_fract_y
_atom_site_fract_z
_atom_site_U_iso_or_equiv
_atom_site_thermal_displace_type
_atom_site_calc_flag
Re(1) 0.109662(18) 0.7500 0.03034(2) 0.01632(9) Uani ?
Re(2) 0.00738(3) 0.72955(2) 0.15498(3) 0.01870(10) Uani ?
Cl(1) 0.21003(12) 0.7500 -0.09671(16) 0.0266(6) Uani ?
Cl(91) 0.4990(2) 0.2500 0.0546(2) 0.0688(12) Uani ?
Cl(92) 0.3392(3) 0.2500 0.0309(5) 0.130(3) Uani ?
P(1) 0.18939(9) 0.68988(7) 0.13896(12) 0.0185(4) Uani ?
P(2) 0.04611(9) 0.68935(7) -0.09686(11) 0.0201(4) Uani ?
O(21) 0.0401(4) 0.7500 0.2704(4) 0.0273(17) Uani ?
O(22) -0.0117(5) 0.6553(4) 0.1536(6) 0.024(2) Uani ?
O(23) -0.0725(5) 0.7323(4) 0.1258(6) 0.030(3) Uani ?
C(1B) 0.2124(5) 0.7500 0.2247(6) 0.021(2) Uani ?
C(2B) 0.0371(5) 0.7500 -0.1849(7) 0.024(2) Uani ?
C(111) 0.2819(3) 0.6672(3) 0.0922(4) 0.0210(15) Uani ?
C(112) 0.3381(4) 0.6465(3) 0.1685(5) 0.0263(17) Uani ?
C(113) 0.4158(4) 0.6435(4) 0.1213(5) 0.0353(18) Uani ?
C(114) 0.4168(4) 0.6040(3) 0.0299(5) 0.035(2) Uani ?
C(115) 0.3561(4) 0.6215(3) -0.0445(5) 0.032(2) Uani ?
C(116) 0.2802(4) 0.6238(3) 0.0046(5) 0.0247(15) Uani ?
C(121) 0.1489(4) 0.6323(3) 0.2188(5) 0.0263(15) Uani ?
C(122) 0.1253(4) 0.5784(3) 0.1597(5) 0.0317(18) Uani ?
C(123) 0.0746(4) 0.5394(3) 0.2227(6) 0.041(2) Uani ?
C(124) 0.1114(5) 0.5223(4) 0.3187(7) 0.054(3) Uani ?
C(125) 0.1393(5) 0.5750(5) 0.3751(6) 0.058(3) Uani ?
C(126) 0.1902(4) 0.6141(4) 0.3118(6) 0.043(2) Uani ?
C(211) 0.0957(4) 0.6337(3) -0.1728(5) 0.0243(17) Uani ?
C(212) 0.1168(3) 0.5766(3) -0.1215(5) 0.0247(15) Uani ?
C(213) 0.1724(4) 0.5432(3) -0.1849(5) 0.0320(18) Uani ?
C(214) 0.1401(4) 0.5299(3) -0.2867(6) 0.0363(18) Uani ?
C(215) 0.1126(5) 0.5848(4) -0.3377(5) 0.048(3) Uani ?
C(216) 0.0599(5) 0.6197(3) -0.2730(5) 0.040(2) Uani ?
C(221) -0.0503(4) 0.6643(3) -0.0731(5) 0.0273(17) Uani ?
C(222) -0.1005(6) 0.6594(9) -0.1617(7) 0.140(6) Uani ?
C(223) -0.1821(6) 0.6482(7) -0.1281(8) 0.098(5) Uani ?
C(224) -0.1839(7) 0.5940(5) -0.0681(14) 0.119(6) Uani ?
C(225) -0.1340(6) 0.5960(7) 0.0166(14) 0.130(7) Uani ?
C(226) -0.0531(5) 0.6092(5) -0.0135(12) 0.111(5) Uani ?
C(901) 0.4214(9) 0.2277(8) -0.0078(12) 0.053(5) Uani ?
H(111) 0.3035 0.7030 0.0646 0.0270 Uiso calc
H(11A) 0.3240 0.6081 0.1928 0.0340 Uiso calc
H(11B) 0.3388 0.6733 0.2241 0.0340 Uiso calc
H(11C) 0.4315 0.6825 0.1027 0.0460 Uiso calc
H(11D) 0.4509 0.6286 0.1697 0.0460 Uiso calc
H(11E) 0.4093 0.5638 0.0502 0.0450 Uiso calc
H(11F) 0.4650 0.6067 -0.0018 0.0450 Uiso calc
H(11G) 0.3677 0.6595 -0.0723 0.0410 Uiso calc
H(11H) 0.3550 0.5933 -0.0982 0.0410 Uiso calc
H(11I) 0.2668 0.5852 0.0283 0.0320 Uiso calc
H(11J) 0.2433 0.6361 -0.0432 0.0320 Uiso calc
H(121) 0.1023 0.6492 0.2429 0.0340 Uiso calc
H(12A) 0.1690 0.5565 0.1398 0.0410 Uiso calc
H(12B) 0.0992 0.5905 0.1004 0.0410 Uiso calc
H(12C) 0.0289 0.5601 0.2369 0.0530 Uiso calc
H(12D) 0.0622 0.5044 0.1857 0.0530 Uiso calc
H(12E) 0.1528 0.4964 0.3048 0.0700 Uiso calc
H(12F) 0.0762 0.5011 0.3595 0.0700 Uiso calc
H(12G) 0.1664 0.5618 0.4330 0.0750 Uiso calc
H(12H) 0.0972 0.5978 0.3976 0.0750 Uiso calc
H(12I) 0.2045 0.6485 0.3493 0.0560 Uiso calc
H(12J) 0.2349 0.5929 0.2942 0.0560 Uiso calc
H(1B1) 0.2644 0.7500 0.2436 0.0270 Uiso calc
H(1B2) 0.1814 0.7500 0.2833 0.0270 Uiso calc
H(211) 0.1433 0.6521 -0.1895 0.0320 Uiso calc
H(21A) 0.1384 0.5850 -0.0572 0.0320 Uiso calc
H(21B) 0.0727 0.5529 -0.1113 0.0320 Uiso calc
H(21C) 0.1855 0.5069 -0.1522 0.0420 Uiso calc
H(21D) 0.2172 0.5663 -0.1923 0.0420 Uiso calc
H(21E) 0.1779 0.5116 -0.3274 0.0470 Uiso calc
H(21F) 0.0993 0.5025 -0.2798 0.0470 Uiso calc
H(21G) 0.0874 0.5740 -0.3984 0.0630 Uiso calc
H(21H) 0.1548 0.6091 -0.3551 0.0630 Uiso calc
H(21I) 0.0147 0.5975 -0.2625 0.0510 Uiso calc
H(21J) 0.0469 0.6559 -0.3062 0.0510 Uiso calc
H(221) -0.0726 0.6944 -0.0311 0.0360 Uiso calc
H(22A) -0.0840 0.6275 -0.2036 0.1820 Uiso calc
H(22B) -0.0982 0.6953 -0.2000 0.1820 Uiso calc
H(22C) -0.1999 0.6809 -0.0891 0.1270 Uiso calc
H(22D) -0.2140 0.6439 -0.1855 0.1270 Uiso calc
H(22E) -0.2342 0.5876 -0.0447 0.1540 Uiso calc
H(22F) -0.1705 0.5611 -0.1098 0.1540 Uiso calc
H(22G) -0.1357 0.5587 0.0508 0.1700 Uiso calc
H(22H) -0.1509 0.6259 0.0622 0.1700 Uiso calc
H(22I) -0.0227 0.6135 0.0453 0.1440 Uiso calc
H(22J) -0.0335 0.5770 -0.0522 0.1440 Uiso calc
H(2B1) -0.0107 0.7500 -0.2179 0.0310 Uiso calc
H(2B2) 0.0765 0.7500 -0.2338 0.0310 Uiso calc
H(90A) 0.4267 0.2400 -0.0762 0.0690 Uiso calc
H(90B) 0.4210 0.1853 -0.0076 0.0690 Uiso calc

loop_
_geom_angle_atom_site_label_1
_geom_angle_atom_site_label_2
_geom_angle_atom_site_label_3
_geom_angle
_geom_angle_publ_flag
P(1) Re(1) P(1) 67.58(7) ?
P(1) Re(1) P(2) 171.10(5) ?
P(1) Re(1) P(2) 111.59(5) ?
P(1) Re(1) P(2) 111.59(5) ?
P(1) Re(1) P(2) 171.10(5) ?
P(2) Re(1) P(2) 67.76(7) ?
P(1) Re(1) Cl(1) 89.27(6) ?
P(1) Re(1) Cl(1) 89.27(6) ?
P(2) Re(1) Cl(1) 81.85(6) ?
P(2) Re(1) Cl(1) 81.85(6) ?
P(1) Re(1) Re(2) 85.74(4) ?
P(1) Re(1) Re(2) 97.49(4) ?
P(2) Re(1) Re(2) 103.10(4) ?
P(2) Re(1) Re(2) 91.23(4) ?
Cl(1) Re(1) Re(2) 169.337(12) ?
P(1) Re(1) Re(2) 97.49(4) ?
P(1) Re(1) Re(2) 85.74(4) ?
P(2) Re(1) Re(2) 91.23(4) ?
P(2) Re(1) Re(2) 103.10(4) ?
Cl(1) Re(1) Re(2) 169.338(12) ?
Re(2) Re(1) Re(2) 21.22(2) ?
Re(2) Re(2) O(23) 87.6(3) ?
Re(2) Re(2) O(23) 59.7(3) ?
O(23) Re(2) O(23) 27.8(6) ?
Re(2) Re(2) O(22) 168.5(3) ?
O(23) Re(2) O(22) 81.2(4) ?
O(23) Re(2) O(22) 109.1(4) ?
Re(2) Re(2) O(21) 74.34(6) ?
O(23) Re(2) O(21) 123.7(4) ?
O(23) Re(2) O(21) 110.7(3) ?
O(22) Re(2) O(21) 110.0(3) ?
Re(2) Re(2) Re(1) 79.391(11) ?
O(23) Re(2) Re(1) 121.1(3) ?
O(23) Re(2) Re(1) 111.1(3) ?
O(22) Re(2) Re(1) 108.5(3) ?
O(21) Re(2) Re(1) 107.5(2) ?
C(901) Cl(91) C(901) 34.7(13) ?
C(901) Cl(92) C(901) 36.0(12) ?
C(1B) P(1) C(121) 104.6(3) ?
C(1B) P(1) C(111) 102.7(3) ?
C(121) P(1) C(111) 110.7(3) ?
C(1B) P(1) Re(1) 95.1(2) ?
C(121) P(1) Re(1) 120.8(2) ?
C(111) P(1) Re(1) 118.4(2) ?
C(2B) P(2) C(221) 105.2(4) ?
C(2B) P(2) C(211) 101.6(3) ?
C(221) P(2) C(211) 109.5(3) ?
C(2B) P(2) Re(1) 93.9(2) ?
C(221) P(2) Re(1) 118.9(2) ?
C(211) P(2) Re(1) 122.7(2) ?
Re(2) O(21) Re(2) 31.32(11) ?
O(23) O(23) Re(2) 92.4(3) ?
O(23) O(23) Re(2) 59.7(3) ?
Re(2) O(23) Re(2) 32.73(17) ?
P(1) C(1B) P(1) 96.3(4) ?
P(2) C(2B) P(2) 98.2(4) ?
C(112) C(111) C(116) 109.4(5) ?
C(112) C(111) P(1) 117.0(4) ?
C(116) C(111) P(1) 115.0(4) ?
C(111) C(112) C(113) 109.8(5) ?
C(114) C(113) C(112) 111.8(6) ?
C(113) C(114) C(115) 111.6(6) ?
C(116) C(115) C(114) 111.3(6) ?
C(115) C(116) C(111) 109.8(5) ?
C(126) C(121) C(122) 110.3(6) ?
C(126) C(121) P(1) 119.0(5) ?
C(122) C(121) P(1) 112.2(4) ?
C(121) C(122) C(123) 110.2(6) ?
C(124) C(123) C(122) 111.5(7) ?
C(123) C(124) C(125) 111.9(6) ?
C(124) C(125) C(126) 112.4(7) ?
C(121) C(126) C(125) 109.1(6) ?
C(212) C(211) C(216) 109.1(5) ?
C(212) C(211) P(2) 116.9(4) ?
C(216) C(211) P(2) 115.3(5) ?
C(213) C(212) C(211) 109.6(5) ?
C(212) C(213) C(214) 110.9(6) ?
C(215) C(214) C(213) 111.7(6) ?
C(214) C(215) C(216) 112.3(6) ?
C(215) C(216) C(211) 110.8(6) ?
C(226) C(221) C(222) 110.2(10) ?
C(226) C(221) P(2) 112.6(6) ?
C(222) C(221) P(2) 116.6(5) ?
C(221) C(222) C(223) 110.3(7) ?
C(224) C(223) C(222) 108.6(12) ?
C(225) C(224) C(223) 113.0(9) ?
C(224) C(225) C(226) 112.5(13) ?
C(221) C(226) C(225) 109.8(8) ?
Cl(92) C(901) Cl(91) 119.0(9) ?

loop_
_geom_bond_atom_site_label_1
_geom_bond_atom_site_label_2
_geom_bond_distance
_geom_bond_publ_flag
Re(1) P(1) 2.4710(15) ?
Re(1) P(1) 2.4710(15) ?
Re(1) P(2) 2.4872(15) ?
Re(1) P(2) 2.4873(15) ?
Re(1) Cl(1) 2.493(2) ?
Re(1) Re(2) 2.5398(6) ?
Re(1) Re(2) 2.5398(6) ?
Re(2) Re(2) 0.9351(9) ?
Re(2) O(23) 1.493(8) ?
Re(2) O(23) 1.728(8) ?
Re(2) O(22) 1.731(8) ?
Re(2) O(21) 1.732(6) ?
Cl(91) C(901) 1.711(16) ?
Cl(91) C(901) 1.711(16) ?
Cl(92) C(901) 1.650(16) ?
Cl(92) C(901) 1.650(16) ?
P(1) C(1B) 1.845(6) ?
P(1) C(121) 1.851(7) ?
P(1) C(111) 1.857(6) ?
P(2) C(2B) 1.834(6) ?
P(2) C(221) 1.857(7) ?
P(2) C(211) 1.863(7) ?
O(21) Re(2) 1.732(6) ?
O(23) O(23) 0.808(17) ?
O(23) Re(2) 1.728(8) ?
C(1B) P(1) 1.845(6) ?
C(2B) P(2) 1.834(6) ?
C(111) C(112) 1.521(9) ?
C(111) C(116) 1.545(8) ?
C(112) C(113) 1.540(9) ?
C(113) C(114) 1.529(10) ?
C(114) C(115) 1.539(10) ?
C(115) C(116) 1.520(9) ?
C(121) C(126) 1.519(9) ?
C(121) C(122) 1.528(9) ?
C(122) C(123) 1.535(9) ?
C(123) C(124) 1.508(12) ?
C(124) C(125) 1.510(14) ?
C(125) C(126) 1.540(10) ?
C(211) C(212) 1.527(9) ?
C(211) C(216) 1.532(9) ?
C(212) C(213) 1.523(9) ?
C(213) C(214) 1.524(10) ?
C(214) C(215) 1.514(11) ?
C(215) C(216) 1.518(10) ?
C(221) C(226) 1.495(11) ?
C(221) C(222) 1.505(11) ?
C(222) C(223) 1.560(12) ?
C(223) C(224) 1.48(2) ?
C(224) C(225) 1.46(2) ?
C(225) C(226) 1.543(12) ?
